data_4324058
loop_
_publ_author_name
'Rainer Glaser'
'Paul E. Haney'
'Charles L. Barnes'

_publ_section_title
;
 Crystal Structures and Packing of the Tricarbonylbis(phosphine)iron(0)
 Complexes trans-Fe(CO)3L2 (L = PPh2Me, PPh3). Interplay between
 Arene-Arene Interactions and Phosphine Conformations
;
_journal_name_full 'Inorganic Chemistry'
_journal_page_first 1758
_journal_page_last 1764
_journal_paper_doi 10.1021/ic9509894
_journal_volume 35
_journal_year 1996
_chemical_formula_moiety 'C29 H26 O3 P2 Fe '
_chemical_formula_sum 'C29 H26 Fe O3 P2'
_chemical_formula_weight 540.31
_chemical_name_systematic ?
_space_group_IT_number 14
_symmetry_cell_setting monoclinic
_symmetry_space_group_name_Hall '-P 2ybc'
_symmetry_space_group_name_H-M 'P 1 21/c 1'
_cell_angle_alpha 90.0
_cell_angle_beta 91.081(11)
_cell_angle_gamma 90.0
_cell_formula_units_Z 4
_cell_length_a 15.551(6)
_cell_length_b 9.7024(12)
_cell_length_c 17.320(6)
_cell_measurement_reflns_used 25
_cell_measurement_temperature 293
_cell_measurement_theta_max 15.00
_cell_measurement_theta_min 10.00
_cell_volume 2612.8(14)
_computing_data_reduction 'NRCVAX DATRD2'
_computing_molecular_graphics NRCVAX
_computing_publication_material 'NRCVAX TABLES Jan 94 Version'
_computing_structure_refinement 'NRCVAX LSTSQ'
_computing_structure_solution 'NRCVAX SOLVER'
_diffrn_ambient_temperature 293
_diffrn_measurement_device 'Nonius CAD-4    '
_diffrn_measurement_method 'Theta/2theta scan b/P/b '
_diffrn_radiation_monochromator graphite
_diffrn_radiation_source 'xray tube'
_diffrn_radiation_type 'Molybdenum K\a'
_diffrn_radiation_wavelength 0.70930
_diffrn_reflns_av_R_equivalents 0.039
_diffrn_reflns_limit_h_max 17
_diffrn_reflns_limit_h_min -17
_diffrn_reflns_limit_k_max 10
_diffrn_reflns_limit_k_min 0
_diffrn_reflns_limit_l_max 18
_diffrn_reflns_limit_l_min 0
_diffrn_reflns_number 3760
_diffrn_reflns_theta_max 22.90
_diffrn_reflns_theta_min 0.00
_diffrn_standards_decay_% 0.0
_diffrn_standards_interval_time 60
_diffrn_standards_number 3
_exptl_absorpt_coefficient_mu 0.72
_exptl_absorpt_correction_T_max 0.9995
_exptl_absorpt_correction_T_min 0.9105
_exptl_absorpt_correction_type empirical
_exptl_crystal_density_diffrn 1.374
_exptl_crystal_F_000 1122.31
_exptl_crystal_size_max 0.20
_exptl_crystal_size_mid 0.20
_exptl_crystal_size_min 0.35
_refine_diff_density_max 0.35
_refine_diff_density_min -0.29
_refine_ls_goodness_of_fit_obs 1.42
_refine_ls_matrix_type atomblock
_refine_ls_number_parameters 316
_refine_ls_number_reflns 2658
_refine_ls_R_factor_all 0.067
_refine_ls_R_factor_obs 0.045
_refine_ls_shift/esd_max 0.015
_refine_ls_structure_factor_coef F
_refine_ls_weighting_details 'w = 1/(\s^2^(F)+0.0005F^2^)'
_refine_ls_weighting_scheme calc
_refine_ls_wR_factor_all 0.057
_refine_ls_wR_factor_obs 0.054
_reflns_number_observed 2658
_reflns_number_total 3614
_reflns_observed_criterion 'Inet > 2.0\s(Inet)'
_cod_data_source_file ic9509894.cif
_cod_data_source_block global
_cod_depositor_comments
;
The following automatic conversions were performed:

'_refine_ls_weighting_scheme' value '1/(\s^2^(F)+0.0005F^2^)' was
changed to 'calc'. New tag '_refine_ls_weighting_details' was
created. The value of the new tag was set to 'w =
1/(\s^2^(F)+0.0005F^2^)'.

Automatic conversion script
Id: cif_fix_values 3143 2015-03-26 13:38:13Z robertas 
;
_cod_original_sg_symbol_H-M 'P 21/c'
_cod_original_formula_sum 'C29 H26 O3 P2 Fe '
_cod_database_code 4324058

loop_
_symmetry_equiv_pos_as_xyz
x,y,z
-x,-y,-z
-x,1/2+y,1/2-z
x,1/2-y,1/2+z

loop_
_atom_site_aniso_label
_atom_site_aniso_U_11
_atom_site_aniso_U_22
_atom_site_aniso_U_33
_atom_site_aniso_U_12
_atom_site_aniso_U_13
_atom_site_aniso_U_23
_atom_site_aniso_type_symbol
Fe 0.0331(4) 0.0318(4) 0.0340(4) 0.0015(3) -0.0052(3) -0.0032(3) Fe
P1 0.0287(7) 0.0316(7) 0.0309(7) 0.0009(5) -0.0033(6) 0.0005(6) P
P2 0.0396(8) 0.0289(7) 0.0350(8) -0.0013(6) -0.0026(6) -0.0003(6) P
O1 0.076(3) 0.063(3) 0.069(3) -0.0037(23) -0.0276(25) 0.0204(24) O
O2 0.057(3) 0.075(3) 0.067(3) -0.0098(23) 0.0125(23) 0.0103(24) O
O3 0.0378(23) 0.085(3) 0.094(3) 0.0167(22) -0.0069(22) -0.022(3) O
C1 0.051(3) 0.037(3) 0.040(3) -0.005(3) -0.010(3) -0.003(3) C
C2 0.040(3) 0.032(3) 0.052(4) -0.0023(24) -0.008(3) -0.005(3) C
C3 0.048(3) 0.042(3) 0.040(3) 0.003(3) -0.001(3) -0.010(3) C
C4 0.041(3) 0.039(3) 0.041(3) -0.0043(25) 0.0032(25) 0.0046(25) C
C5 0.035(3) 0.029(3) 0.031(3) 0.0009(21) -0.0014(23) -0.0010(21) C
C6 0.042(3) 0.044(3) 0.042(3) 0.009(3) -0.002(3) 0.001(3) C
C7 0.073(4) 0.052(4) 0.039(3) 0.013(3) 0.005(3) 0.004(3) C
C8 0.074(4) 0.048(3) 0.043(4) 0.013(3) -0.015(3) -0.002(3) C
C9 0.043(3) 0.065(4) 0.059(4) 0.001(3) -0.024(3) 0.002(3) C
C10 0.043(3) 0.049(3) 0.045(3) 0.000(3) -0.005(3) 0.003(3) C
C11 0.036(3) 0.037(3) 0.034(3) 0.0070(24) -0.0035(23) 0.0017(24) C
C12 0.041(3) 0.053(3) 0.052(4) 0.011(3) -0.006(3) 0.002(3) C
C13 0.040(3) 0.087(5) 0.077(5) 0.024(4) 0.002(3) 0.013(4) C
C14 0.067(5) 0.075(5) 0.059(4) 0.045(4) 0.021(4) 0.015(4) C
C15 0.082(5) 0.046(4) 0.057(4) 0.030(4) 0.015(4) 0.000(3) C
C16 0.056(4) 0.046(3) 0.046(3) 0.004(3) -0.004(3) 0.000(3) C
C17 0.061(4) 0.039(3) 0.046(3) 0.004(3) -0.008(3) 0.004(3) C
C18 0.033(3) 0.034(3) 0.040(3) 0.0042(23) -0.0065(23) -0.0008(24) C
C19 0.040(3) 0.036(3) 0.044(3) -0.0003(24) -0.002(3) 0.0035(25) C
C20 0.048(3) 0.054(4) 0.043(3) -0.011(3) -0.005(3) 0.010(3) C
C21 0.048(3) 0.068(4) 0.037(3) 0.004(3) 0.002(3) 0.002(3) C
C22 0.049(3) 0.057(4) 0.045(4) -0.003(3) 0.000(3) -0.015(3) C
C23 0.053(3) 0.038(3) 0.049(4) 0.003(3) 0.004(3) -0.009(3) C
C24 0.041(3) 0.041(3) 0.034(3) -0.0050(25) -0.0003(25) -0.0064(25) C
C25 0.046(3) 0.053(3) 0.047(3) -0.011(3) -0.006(3) 0.001(3) C
C26 0.046(4) 0.079(5) 0.060(4) 0.002(3) -0.009(3) -0.003(3) C
C27 0.054(4) 0.090(5) 0.068(5) -0.028(4) 0.000(3) -0.007(4) C
C28 0.067(4) 0.069(4) 0.071(5) -0.031(4) 0.006(4) -0.003(4) C
C29 0.066(4) 0.051(4) 0.056(4) -0.012(3) 0.004(3) 0.003(3) C

loop_
_atom_site_label
_atom_site_fract_x
_atom_site_fract_y
_atom_site_fract_z
_atom_site_U_iso_or_equiv
_atom_site_thermal_displace_type
_atom_site_calc_flag
_atom_site_refinement_flags
_atom_site_type_symbol
Fe 0.76439(4) 0.01913(7) 0.19595(4) 0.0330(4) Uij ? . Fe
P1 0.78689(7) 0.20802(12) 0.26394(7) 0.0304(7) Uij ? . P
P2 0.75540(8) -0.16680(13) 0.12264(8) 0.0346(7) Uij ? . P
O1 0.6776(3) 0.1828(4) 0.0764(3) 0.070(3) Uij ? . O
O2 0.6568(3) -0.1016(5) 0.31502(25) 0.066(3) Uij ? . O
O3 0.94836(25) -0.0333(4) 0.2108(3) 0.072(3) Uij ? . O
C1 0.7129(3) 0.1175(5) 0.1229(3) 0.043(3) Uij ? . C
C2 0.6985(3) -0.0551(5) 0.2674(3) 0.041(3) Uij ? . C
C3 0.8755(4) -0.0115(5) 0.2043(3) 0.043(3) Uij ? . C
C4 0.8596(3) 0.3284(5) 0.2175(3) 0.040(3) Uij ? . C
C5 0.8370(3) 0.1828(4) 0.3584(3) 0.031(3) Uij ? . C
C6 0.7874(3) 0.1597(5) 0.4223(3) 0.043(3) Uij ? . C
C7 0.8249(4) 0.1379(6) 0.4946(3) 0.054(4) Uij ? . C
C8 0.9127(4) 0.1377(6) 0.5034(3) 0.055(4) Uij ? . C
C9 0.9623(3) 0.1626(6) 0.4412(4) 0.056(4) Uij ? . C
C10 0.9267(3) 0.1830(5) 0.3686(3) 0.046(3) Uij ? . C
C11 0.6951(3) 0.3180(5) 0.2853(3) 0.036(3) Uij ? . C
C12 0.6136(3) 0.2831(6) 0.2615(3) 0.049(3) Uij ? . C
C13 0.5443(4) 0.3703(8) 0.2764(4) 0.068(4) Uij ? . C
C14 0.5586(4) 0.4920(7) 0.3156(4) 0.067(4) Uij ? . C
C15 0.6394(4) 0.5288(6) 0.3396(3) 0.062(4) Uij ? . C
C16 0.7083(4) 0.4415(6) 0.3254(3) 0.049(3) Uij ? . C
C17 0.8055(3) -0.3175(5) 0.1680(3) 0.049(3) Uij ? . C
C18 0.8098(3) -0.1610(5) 0.0295(3) 0.036(3) Uij ? . C
C19 0.8621(3) -0.0522(5) 0.0108(3) 0.040(3) Uij ? . C
C20 0.9081(3) -0.0542(6) -0.0585(3) 0.048(3) Uij ? . C
C21 0.8999(3) -0.1654(6) -0.1076(3) 0.051(4) Uij ? . C
C22 0.8469(3) -0.2734(6) -0.0900(3) 0.050(3) Uij ? . C
C23 0.8006(3) -0.2704(5) -0.0215(3) 0.047(3) Uij ? . C
C24 0.6482(3) -0.2293(5) 0.0936(3) 0.039(3) Uij ? . C
C25 0.6021(3) -0.1553(6) 0.0392(3) 0.049(3) Uij ? . C
C26 0.5219(4) -0.2002(7) 0.0143(4) 0.062(4) Uij ? . C
C27 0.4869(4) -0.3185(8) 0.0435(4) 0.071(4) Uij ? . C
C28 0.5330(4) -0.3932(7) 0.0985(4) 0.069(4) Uij ? . C
C29 0.6135(4) -0.3483(6) 0.1241(3) 0.058(4) Uij ? . C
H4A 0.830 0.351 0.162 0.0504 Uiso ? . H
H4B 0.919 0.290 0.194 0.0504 Uiso ? . H
H4C 0.870 0.420 0.252 0.0504 Uiso ? . H
H6 0.718 0.159 0.415 0.0528 Uiso ? . H
H7 0.785 0.121 0.544 0.0645 Uiso ? . H
H8 0.942 0.118 0.559 0.0650 Uiso ? . H
H9 1.031 0.167 0.449 0.0656 Uiso ? . H
H10 0.968 0.199 0.320 0.0555 Uiso ? . H
H12 0.603 0.188 0.230 0.0588 Uiso ? . H
H13 0.480 0.342 0.258 0.0781 Uiso ? . H
H14 0.505 0.560 0.328 0.0773 Uiso ? . H
H15 0.650 0.626 0.369 0.0717 Uiso ? . H
H16 0.772 0.468 0.345 0.0594 Uiso ? . H
H17A 0.872 -0.294 0.181 0.0585 Uiso ? . H
H17B 0.805 -0.399 0.125 0.0585 Uiso ? . H
H17C 0.782 -0.333 0.226 0.0585 Uiso ? . H
H19 0.868 0.035 0.050 0.0500 Uiso ? . H
H20 0.950 0.030 -0.073 0.0584 Uiso ? . H
H21 0.935 -0.167 -0.161 0.0608 Uiso ? . H
H22 0.840 -0.360 -0.129 0.0604 Uiso ? . H
H23 0.757 -0.354 -0.008 0.0568 Uiso ? . H
H25 0.629 -0.062 0.016 0.0587 Uiso ? . H
H26 0.486 -0.142 -0.028 0.0716 Uiso ? . H
H27 0.424 -0.354 0.024 0.0805 Uiso ? . H
H28 0.506 -0.486 0.122 0.0790 Uiso ? . H
H29 0.649 -0.405 0.168 0.0679 Uiso ? . H

loop_
_atom_type_symbol
_atom_type_description
_atom_type_scat_dispersion_real
_atom_type_scat_dispersion_imag
_atom_type_scat_source
C ? 0.002 0.002 'International Tables Vol. IV Table 2.2B'
H ? 0.000 0.000 'International Tables Vol. IV Table 2.2B'
O ? 0.008 0.006 'International Tables Vol. IV Table 2.2B'
P ? 0.090 0.095 'International Tables Vol. IV Table 2.2B'
Fe ? 0.301 0.845 'International Tables Vol. IV Table 2.2B'

loop_
_geom_angle_atom_site_label_1
_geom_angle_atom_site_label_2
_geom_angle_atom_site_label_3
_geom_angle
_geom_angle_site_symmetry_1
_geom_angle_site_symmetry_2
_geom_angle_site_symmetry_3
_geom_angle_publ_flag
P1 Fe P2 173.95(6) ? ? ? ?
P1 Fe C1 89.92(17) ? ? ? ?
P1 Fe C2 93.03(16) ? ? ? ?
P1 Fe C3 87.19(16) ? ? ? ?
P2 Fe C1 90.38(17) ? ? ? ?
P2 Fe C2 92.20(16) ? ? ? ?
P2 Fe C3 87.73(16) ? ? ? ?
C1 Fe C2 117.34(24) ? ? ? ?
C1 Fe C3 125.66(24) ? ? ? ?
C2 Fe C3 117.00(24) ? ? ? ?
Fe P1 C4 113.02(17) ? ? ? ?
Fe P1 C5 115.52(15) ? ? ? ?
Fe P1 C11 118.52(16) ? ? ? ?
C4 P1 C5 102.97(22) ? ? ? ?
C4 P1 C11 102.05(22) ? ? ? ?
C5 P1 C11 102.71(21) ? ? ? ?
Fe P2 C17 112.64(18) ? ? ? ?
Fe P2 C18 117.03(16) ? ? ? ?
Fe P2 C24 118.34(17) ? ? ? ?
C17 P2 C18 101.67(23) ? ? ? ?
C17 P2 C24 103.32(24) ? ? ? ?
C18 P2 C24 101.60(22) ? ? ? ?
Fe C1 O1 178.3(5) ? ? ? ?
Fe C2 O2 178.4(4) ? ? ? ?
Fe C3 O3 178.8(5) ? ? ? ?
P1 C4 H4a 105.3(3) ? ? ? ?
P1 C4 H4b 118.8(4) ? ? ? ?
P1 C4 H4c 111.9(4) ? ? ? ?
H4a C4 H4b 95.3(4) ? ? ? ?
H4a C4 H4c 112.8(4) ? ? ? ?
H4b C4 H4c 111.5(4) ? ? ? ?
P1 C5 C6 120.5(4) ? ? ? ?
P1 C5 C10 121.5(4) ? ? ? ?
C6 C5 C10 118.0(4) ? ? ? ?
C5 C6 C7 121.1(5) ? ? ? ?
C5 C6 H6 119.0(5) ? ? ? ?
C7 C6 H6 119.9(5) ? ? ? ?
C6 C7 C8 120.1(5) ? ? ? ?
C6 C7 H7 120.0(6) ? ? ? ?
C8 C7 H7 119.9(5) ? ? ? ?
C7 C8 C9 119.3(5) ? ? ? ?
C7 C8 H8 120.4(6) ? ? ? ?
C9 C8 H8 120.3(6) ? ? ? ?
C8 C9 C10 121.7(5) ? ? ? ?
C8 C9 H9 118.8(5) ? ? ? ?
C10 C9 H9 119.5(6) ? ? ? ?
C5 C10 C9 119.6(5) ? ? ? ?
C5 C10 H10 120.0(5) ? ? ? ?
C9 C10 H10 120.4(5) ? ? ? ?
P1 C11 C12 121.2(4) ? ? ? ?
P1 C11 C16 119.5(4) ? ? ? ?
C12 C11 C16 119.3(5) ? ? ? ?
C11 C12 C13 120.5(5) ? ? ? ?
C11 C12 H12 119.5(5) ? ? ? ?
C13 C12 H12 120.0(5) ? ? ? ?
C12 C13 C14 119.4(6) ? ? ? ?
C12 C13 H13 120.7(7) ? ? ? ?
C14 C13 H13 119.8(6) ? ? ? ?
C13 C14 C15 120.9(5) ? ? ? ?
C13 C14 H14 119.8(7) ? ? ? ?
C15 C14 H14 119.3(7) ? ? ? ?
C14 C15 C16 119.7(6) ? ? ? ?
C14 C15 H15 120.6(5) ? ? ? ?
C16 C15 H15 119.8(6) ? ? ? ?
C11 C16 C15 120.2(5) ? ? ? ?
C11 C16 H16 119.1(5) ? ? ? ?
C15 C16 H16 120.7(5) ? ? ? ?
P2 C17 H17a 108.9(4) ? ? ? ?
P2 C17 H17b 107.1(4) ? ? ? ?
P2 C17 H17c 111.1(4) ? ? ? ?
H17a C17 H17b 106.7(5) ? ? ? ?
H17a C17 H17c 99.3(4) ? ? ? ?
H17b C17 H17c 122.7(5) ? ? ? ?
P2 C18 C19 121.0(4) ? ? ? ?
P2 C18 C23 119.4(4) ? ? ? ?
C19 C18 C23 119.5(5) ? ? ? ?
C18 C19 C20 120.2(5) ? ? ? ?
C18 C19 H19 119.5(5) ? ? ? ?
C20 C19 H19 120.3(5) ? ? ? ?
C19 C20 C21 119.6(5) ? ? ? ?
C19 C20 H20 120.0(5) ? ? ? ?
C21 C20 H20 120.3(5) ? ? ? ?
C20 C21 C22 120.6(5) ? ? ? ?
C20 C21 H21 119.6(5) ? ? ? ?
C22 C21 H21 119.8(5) ? ? ? ?
C21 C22 C23 119.6(5) ? ? ? ?
C21 C22 H22 120.2(5) ? ? ? ?
C23 C22 H22 120.2(5) ? ? ? ?
C18 C23 C22 120.4(5) ? ? ? ?
C18 C23 H23 119.4(5) ? ? ? ?
C22 C23 H23 120.2(5) ? ? ? ?
P2 C24 C25 118.3(4) ? ? ? ?
P2 C24 C29 122.0(4) ? ? ? ?
C25 C24 C29 119.7(5) ? ? ? ?
C24 C25 C26 120.3(5) ? ? ? ?
C24 C25 H25 119.6(5) ? ? ? ?
C26 C25 H25 120.1(5) ? ? ? ?
C25 C26 C27 120.8(6) ? ? ? ?
C25 C26 H26 119.9(6) ? ? ? ?
C27 C26 H26 119.3(6) ? ? ? ?
C26 C27 C28 119.2(5) ? ? ? ?
C26 C27 H27 120.5(7) ? ? ? ?
C28 C27 H27 120.4(6) ? ? ? ?
C27 C28 C29 120.4(6) ? ? ? ?
C27 C28 H28 119.6(6) ? ? ? ?
C29 C28 H28 120.0(7) ? ? ? ?
C24 C29 C28 119.7(6) ? ? ? ?
C24 C29 H29 119.8(5) ? ? ? ?

loop_
_geom_bond_atom_site_label_1
_geom_bond_atom_site_label_2
_geom_bond_distance
_geom_bond_site_symmetry_1
_geom_bond_site_symmetry_2
_geom_bond_publ_flag
Fe P1 2.2029(14) ? ? ?
Fe P2 2.2089(14) ? ? ?
Fe C1 1.765(6) ? ? ?
Fe C2 1.774(6) ? ? ?
Fe C3 1.756(6) ? ? ?
P1 C4 1.822(5) ? ? ?
P1 C5 1.816(5) ? ? ?
P1 C11 1.826(5) ? ? ?
P2 C17 1.827(5) ? ? ?
P2 C18 1.836(5) ? ? ?
P2 C24 1.835(5) ? ? ?
O1 C1 1.155(7) ? ? ?
O2 C2 1.151(7) ? ? ?
O3 C3 1.157(7) ? ? ?
C4 H4a 1.080(5) ? ? ?
C4 H4b 1.080(5) ? ? ?
C4 H4c 1.080(5) ? ? ?
C5 C6 1.380(7) ? ? ?
C5 C10 1.403(7) ? ? ?
C6 C7 1.387(8) ? ? ?
C6 H6 1.080(5) ? ? ?
C7 C8 1.371(9) ? ? ?
C7 H7 1.080(6) ? ? ?
C8 C9 1.358(9) ? ? ?
C8 H8 1.080(5) ? ? ?
C9 C10 1.379(8) ? ? ?
C9 H9 1.080(5) ? ? ?
C10 H10 1.080(5) ? ? ?
C11 C12 1.368(7) ? ? ?
C11 C16 1.398(7) ? ? ?
C12 C13 1.398(8) ? ? ?
C12 H12 1.080(6) ? ? ?
C13 C14 1.379(11) ? ? ?
C13 H13 1.080(6) ? ? ?
C14 C15 1.363(11) ? ? ?
C14 H14 1.080(5) ? ? ?
C15 C16 1.392(8) ? ? ?
C15 H15 1.080(6) ? ? ?
C16 H16 1.080(5) ? ? ?
C17 H17a 1.080(5) ? ? ?
C17 H17b 1.080(5) ? ? ?
C17 H17c 1.080(5) ? ? ?
C18 C19 1.374(7) ? ? ?
C18 C23 1.387(7) ? ? ?
C19 C20 1.409(7) ? ? ?
C19 H19 1.080(5) ? ? ?
C20 C21 1.378(8) ? ? ?
C20 H20 1.080(5) ? ? ?
C21 C22 1.371(8) ? ? ?
C21 H21 1.080(5) ? ? ?
C22 C23 1.400(8) ? ? ?
C22 H22 1.080(5) ? ? ?
C23 H23 1.080(5) ? ? ?
C24 C25 1.376(7) ? ? ?
C24 C29 1.384(8) ? ? ?
C25 C26 1.382(8) ? ? ?
C25 H25 1.080(5) ? ? ?
C26 C27 1.371(10) ? ? ?
C26 H26 1.080(6) ? ? ?
C27 C28 1.385(11) ? ? ?
C27 H27 1.080(6) ? ? ?
C28 C29 1.391(9) ? ? ?
C28 H28 1.080(6) ? ? ?

loop_
_geom_contact_atom_site_label_1
_geom_contact_atom_site_label_2
_geom_contact_distance
_geom_contact_site_symmetry_1
_geom_contact_site_symmetry_2
_geom_contact_publ_flag
? ? ? ? ? ?

loop_
_geom_torsion_atom_site_label_1
_geom_torsion_atom_site_label_2
_geom_torsion_atom_site_label_3
_geom_torsion_atom_site_label_4
_geom_torsion
_geom_torsion_site_symmetry_1
_geom_torsion_site_symmetry_2
_geom_torsion_site_symmetry_3
_geom_torsion_site_symmetry_4
_geom_torsion_publ_flag
? ? ? ? ? ? ? ? ? ?
